data_7239033
loop_
_publ_author_name
'Cai, Ranran'
'Huang, Mengmeng'
'Cui, Xiuling'
'Zhang, Jianye'
'Du, Chenxia'
'Wu, Yusheng'
'Wu, Yangjie'

_publ_section_title
;
 Synthesis of cyclopentadienyl alkyl ethers via Pd-catalyzed
 cyclotrimerization of diarylacetylenes
;
_journal_issue 32
_journal_name_full 'RSC Advances'
_journal_page_first 13140
_journal_paper_doi 10.1039/c3ra41326h
_journal_volume 3
_journal_year 2013
_chemical_formula_moiety 'C36 H28 O'
_chemical_formula_sum 'C36 H28 O'
_chemical_formula_weight 476.58
_space_group_crystal_system triclinic
_space_group_IT_number 2
_space_group_name_Hall '-P 1'
_space_group_name_H-M_alt 'P -1'
_atom_sites_solution_hydrogens geom
_atom_sites_solution_primary direct
_atom_sites_solution_secondary difmap
_audit_creation_date 2011-11-08
_audit_creation_method
;
Olex2 1.1
(compiled 2011.09.07 svn.r1971, GUI svn.r3853)
;
_cell_angle_alpha 99.93(2)
_cell_angle_beta 93.55(2)
_cell_angle_gamma 114.56(3)
_cell_formula_units_Z 2
_cell_length_a 10.131(3)
_cell_length_b 10.150(2)
_cell_length_c 14.682(4)
_cell_measurement_reflns_used 2872
_cell_measurement_temperature 291(2)
_cell_measurement_theta_max 66.9185
_cell_measurement_theta_min 3.0897
_cell_volume 1337.5(7)
_computing_cell_refinement
;
CrysAlisPro, Agilent Technologies,
Version 1.171.35.15 (release 03-08-2011 CrysAlis171 .NET)
(compiled Aug 3 2011,13:03:54)
;
_computing_data_collection
;
CrysAlisPro, Agilent Technologies,
Version 1.171.35.15 (release 03-08-2011 CrysAlis171 .NET)
(compiled Aug 3 2011,13:03:54)
;
_computing_data_reduction
;
CrysAlisPro, Agilent Technologies,
Version 1.171.35.15 (release 03-08-2011 CrysAlis171 .NET)
(compiled Aug 3 2011,13:03:54)
;
_computing_molecular_graphics
;
O. V. Dolomanov, L. J. Bourhis, R. J. Gildea, J. A. K. Howard and H. Puschmann,
OLEX2: a complete structure solution, refinement and analysis program.
J. Appl. Cryst. (2009). 42, 339-341.
;
_computing_publication_material
;
O. V. Dolomanov, L. J. Bourhis, R. J. Gildea, J. A. K. Howard and H. Puschmann,
OLEX2: a complete structure solution, refinement and analysis program.
J. Appl. Cryst. (2009). 42, 339-341.
;
_computing_structure_refinement
;
SHELXL, G.M. Sheldrick, Acta Cryst.
2008). A64, 112-122
;
_computing_structure_solution
;
SHELXS, G.M. Sheldrick, Acta Cryst.
(2008). A64, 112-122
;
_diffrn_ambient_temperature 291.15
_diffrn_detector_area_resol_mean 16.2312
_diffrn_measured_fraction_theta_full 0.994
_diffrn_measured_fraction_theta_max 0.994
_diffrn_measurement_details
;
#__ type_ start__ end____ width___ exp.time_
1 omega -1.00 24.00 1.0000 4.0000
omega____ theta____ kappa____ phi______ frames
- -33.5000 100.0000 -178.0000 25

#__ type_ start__ end____ width___ exp.time_
2 omega -52.00 -15.00 1.0000 4.0000
omega____ theta____ kappa____ phi______ frames
- -33.5000 100.0000 -178.0000 37

#__ type_ start__ end____ width___ exp.time_
3 omega -65.00 -17.00 1.0000 4.0000
omega____ theta____ kappa____ phi______ frames
- -33.5000 -63.0000 0.0000 48

#__ type_ start__ end____ width___ exp.time_
4 omega -85.00 -22.00 1.0000 4.0000
omega____ theta____ kappa____ phi______ frames
- -33.5000 -63.0000 90.0000 63

#__ type_ start__ end____ width___ exp.time_
5 omega -15.00 74.00 1.0000 4.0000
omega____ theta____ kappa____ phi______ frames
- 54.0000 -57.0000 -60.0000 89

#__ type_ start__ end____ width___ exp.time_
6 omega 60.00 106.00 1.0000 4.0000
omega____ theta____ kappa____ phi______ frames
- 54.0000 -125.0000 -90.0000 46

#__ type_ start__ end____ width___ exp.time_
7 omega 51.00 120.00 1.0000 4.0000
omega____ theta____ kappa____ phi______ frames
- 54.0000 57.0000 -180.0000 69

#__ type_ start__ end____ width___ exp.time_
8 omega 33.00 123.00 1.0000 4.0000
omega____ theta____ kappa____ phi______ frames
- 54.0000 57.0000 90.0000 90

#__ type_ start__ end____ width___ exp.time_
9 omega -4.00 50.00 1.0000 4.0000
omega____ theta____ kappa____ phi______ frames
- 54.0000 -57.0000 -150.0000 54

#__ type_ start__ end____ width___ exp.time_
10 omega 33.00 75.00 1.0000 4.0000
omega____ theta____ kappa____ phi______ frames
- 54.0000 -57.0000 60.0000 42

#__ type_ start__ end____ width___ exp.time_
11 omega 42.00 87.00 1.0000 8.0000
omega____ theta____ kappa____ phi______ frames
- 108.0000 -25.0000 -90.0000 45

#__ type_ start__ end____ width___ exp.time_
12 omega 47.00 113.00 1.0000 8.0000
omega____ theta____ kappa____ phi______ frames
- 108.0000 -111.0000 30.0000 66

#__ type_ start__ end____ width___ exp.time_
13 omega 37.00 105.00 1.0000 8.0000
omega____ theta____ kappa____ phi______ frames
- 108.0000 -111.0000 -60.0000 68

#__ type_ start__ end____ width___ exp.time_
14 omega 101.00 172.00 1.0000 8.0000
omega____ theta____ kappa____ phi______ frames
- 108.0000 111.0000 0.0000 71

#__ type_ start__ end____ width___ exp.time_
15 omega 37.00 106.00 1.0000 8.0000
omega____ theta____ kappa____ phi______ frames
- 108.0000 -111.0000 -150.0000 69

#__ type_ start__ end____ width___ exp.time_
16 omega 100.00 145.00 1.0000 8.0000
omega____ theta____ kappa____ phi______ frames
- 108.0000 111.0000 90.0000 45

#__ type_ start__ end____ width___ exp.time_
17 omega 35.00 93.00 1.0000 8.0000
omega____ theta____ kappa____ phi______ frames
- 108.0000 -25.0000 30.0000 58

#__ type_ start__ end____ width___ exp.time_
18 omega 121.00 147.00 1.0000 8.0000
omega____ theta____ kappa____ phi______ frames
- 108.0000 178.0000 -120.0000 26

#__ type_ start__ end____ width___ exp.time_
19 omega 59.00 94.00 1.0000 8.0000
omega____ theta____ kappa____ phi______ frames
- 108.0000 178.0000 -120.0000 35

#__ type_ start__ end____ width___ exp.time_
20 omega 145.00 177.00 1.0000 8.0000
omega____ theta____ kappa____ phi______ frames
- 108.0000 77.0000 150.0000 32

#__ type_ start__ end____ width___ exp.time_
21 omega 103.00 171.00 1.0000 8.0000
omega____ theta____ kappa____ phi______ frames
- 108.0000 50.0000 60.0000 68

#__ type_ start__ end____ width___ exp.time_
22 omega 52.00 78.00 1.0000 8.0000
omega____ theta____ kappa____ phi______ frames
- 108.0000 -25.0000 -180.0000 26

#__ type_ start__ end____ width___ exp.time_
23 omega 38.00 74.00 1.0000 8.0000
omega____ theta____ kappa____ phi______ frames
- 108.0000 -25.0000 120.0000 36

#__ type_ start__ end____ width___ exp.time_
24 omega 38.00 79.00 1.0000 8.0000
omega____ theta____ kappa____ phi______ frames
- 108.0000 -77.0000 -60.0000 41

#__ type_ start__ end____ width___ exp.time_
25 omega 96.00 133.00 1.0000 8.0000
omega____ theta____ kappa____ phi______ frames
- 108.0000 -77.0000 -60.0000 37

#__ type_ start__ end____ width___ exp.time_
26 omega 43.00 91.00 1.0000 8.0000
omega____ theta____ kappa____ phi______ frames
- 108.0000 -25.0000 -30.0000 48

#__ type_ start__ end____ width___ exp.time_
27 omega 85.00 116.00 1.0000 8.0000
omega____ theta____ kappa____ phi______ frames
- 108.0000 77.0000 150.0000 31

#__ type_ start__ end____ width___ exp.time_
28 omega 61.00 87.00 1.0000 8.0000
omega____ theta____ kappa____ phi______ frames
- 108.0000 -50.0000 150.0000 26

#__ type_ start__ end____ width___ exp.time_
29 omega 137.00 178.00 1.0000 8.0000
omega____ theta____ kappa____ phi______ frames
- 108.0000 12.0000 0.0000 41

#__ type_ start__ end____ width___ exp.time_
30 omega 61.00 90.00 1.0000 8.0000
omega____ theta____ kappa____ phi______ frames
- 108.0000 12.0000 0.0000 29

#__ type_ start__ end____ width___ exp.time_
31 omega 35.00 73.00 1.0000 8.0000
omega____ theta____ kappa____ phi______ frames
- 108.0000 -25.0000 -120.0000 38

#__ type_ start__ end____ width___ exp.time_
32 omega 53.00 130.00 1.0000 8.0000
omega____ theta____ kappa____ phi______ frames
- 108.0000 -63.0000 30.0000 77

#__ type_ start__ end____ width___ exp.time_
33 omega 24.00 122.00 1.0000 4.0000
omega____ theta____ kappa____ phi______ frames
- 54.0000 77.0000 -30.0000 98

#__ type_ start__ end____ width___ exp.time_
34 omega 33.00 123.00 1.0000 4.0000
omega____ theta____ kappa____ phi______ frames
- 54.0000 57.0000 -90.0000 90
;
_diffrn_measurement_device_type 'Xcalibur, Eos, Gemini'
_diffrn_measurement_method '\w scans'
_diffrn_orient_matrix_UB_11 -0.0995225000
_diffrn_orient_matrix_UB_12 -0.1528895000
_diffrn_orient_matrix_UB_13 -0.0628113000
_diffrn_orient_matrix_UB_21 -0.0945716000
_diffrn_orient_matrix_UB_22 -0.0388902000
_diffrn_orient_matrix_UB_23 0.0782802000
_diffrn_orient_matrix_UB_31 -0.0983174000
_diffrn_orient_matrix_UB_32 0.0657522000
_diffrn_orient_matrix_UB_33 -0.0393351000
_diffrn_radiation_monochromator graphite
_diffrn_radiation_type 'Cu K\a'
_diffrn_radiation_wavelength 1.5418
_diffrn_reflns_av_R_equivalents 0.0312
_diffrn_reflns_av_unetI/netI 0.0369
_diffrn_reflns_limit_h_max 11
_diffrn_reflns_limit_h_min -12
_diffrn_reflns_limit_k_max 12
_diffrn_reflns_limit_k_min -11
_diffrn_reflns_limit_l_max 17
_diffrn_reflns_limit_l_min -17
_diffrn_reflns_number 10451
_diffrn_reflns_theta_full 67.14
_diffrn_reflns_theta_max 67.14
_diffrn_reflns_theta_min 3.09
_diffrn_source 'Enhance (Cu) X-ray Source'
_diffrn_source_current n/a
_diffrn_source_voltage n/a
_exptl_absorpt_coefficient_mu 0.532
_exptl_absorpt_correction_T_max 1.00000
_exptl_absorpt_correction_T_min 0.46412
_exptl_absorpt_correction_type multi-scan
_exptl_absorpt_process_details
;
CrysAlisPro, Agilent Technologies,
Version 1.171.35.15 (release 03-08-2011 CrysAlis171 .NET)
(compiled Aug 3 2011,13:03:54)
Empirical absorption correction using spherical harmonics,
implemented in SCALE3 ABSPACK scaling algorithm.
;
_exptl_crystal_density_diffrn 1.183
_exptl_crystal_density_method 'not measured'
_exptl_crystal_F_000 504
_exptl_crystal_size_max 0.21
_exptl_crystal_size_mid 0.20
_exptl_crystal_size_min 0.06
_refine_diff_density_max 0.224
_refine_diff_density_min -0.153
_refine_diff_density_rms 0.034
_refine_ls_extinction_coef 0.0060(6)
_refine_ls_extinction_expression Fc^*^=kFc[1+0.001xFc^2^\l^3^/sin(2\q)]^-1/4^
_refine_ls_extinction_method SHELXL
_refine_ls_goodness_of_fit_ref 1.051
_refine_ls_hydrogen_treatment constr
_refine_ls_matrix_type full
_refine_ls_number_parameters 336
_refine_ls_number_reflns 4743
_refine_ls_number_restraints 0
_refine_ls_restrained_S_all 1.051
_refine_ls_R_factor_all 0.0672
_refine_ls_R_factor_gt 0.0451
_refine_ls_shift/su_max 0.000
_refine_ls_shift/su_mean 0.000
_refine_ls_structure_factor_coef Fsqd
_refine_ls_weighting_details 'calc w=1/[\s^2^(Fo^2^)+(0.0715P)^2^+0.0139P] where P=(Fo^2^+2Fc^2^)/3'
_refine_ls_weighting_scheme calc
_refine_ls_wR_factor_gt 0.1212
_refine_ls_wR_factor_ref 0.1409
_reflns_number_gt 3375
_reflns_number_total 4743
_reflns_threshold_expression >2sigma(I)
_cod_data_source_file c3ra41326h.txt
_cod_data_source_block 201111153
_cod_original_cell_volume 1337.4(6)
_cod_database_code 7239033
_chemical_oxdiff_formula 'C11 H10 S O2'
_reflns_odcompleteness_completeness 99.64
_reflns_odcompleteness_iscentric 1
_reflns_odcompleteness_theta 66.97

loop_
_space_group_symop_id
_space_group_symop_operation_xyz
1 'x, y, z'
2 '-x, -y, -z'

loop_
_atom_site_label
_atom_site_type_symbol
_atom_site_fract_x
_atom_site_fract_y
_atom_site_fract_z
_atom_site_U_iso_or_equiv
_atom_site_adp_type
_atom_site_occupancy
_atom_site_symmetry_multiplicity
_atom_site_calc_flag
_atom_site_refinement_flags
O1 O 0.60826(15) 0.61913(15) 0.41623(8) 0.0610(4) Uani 1 1 d .
C1 C 0.2555(2) 0.5606(2) 0.32978(14) 0.0639(5) Uani 1 1 d .
H1 H 0.3090 0.6592 0.3267 0.077 Uiso 1 1 calc R
C2 C 0.1237(2) 0.5186(3) 0.36546(16) 0.0764(6) Uani 1 1 d .
H2 H 0.0895 0.5889 0.3859 0.092 Uiso 1 1 calc R
C3 C 0.0440(3) 0.3739(3) 0.37064(16) 0.0807(7) Uani 1 1 d .
H3 H -0.0436 0.3464 0.3953 0.097 Uiso 1 1 calc R
C4 C 0.0934(3) 0.2693(3) 0.33928(17) 0.0825(7) Uani 1 1 d .
H4 H 0.0387 0.1707 0.3419 0.099 Uiso 1 1 calc R
C5 C 0.2248(2) 0.3109(2) 0.30374(15) 0.0702(6) Uani 1 1 d .
H5 H 0.2575 0.2394 0.2829 0.084 Uiso 1 1 calc R
C6 C 0.3086(2) 0.4566(2) 0.29855(12) 0.0534(4) Uani 1 1 d .
C7 C 0.4525(2) 0.4994(2) 0.26500(12) 0.0510(4) Uani 1 1 d .
C8 C 0.48905(19) 0.42511(19) 0.19343(12) 0.0487(4) Uani 1 1 d .
C9 C 0.38974(18) 0.29138(18) 0.12250(12) 0.0480(4) Uani 1 1 d .
C10 C 0.2658(2) 0.2861(2) 0.07302(13) 0.0557(4) Uani 1 1 d .
H10 H 0.2422 0.3660 0.0866 0.067 Uiso 1 1 calc R
C11 C 0.1775(2) 0.1644(2) 0.00420(15) 0.0701(6) Uani 1 1 d .
H11 H 0.0946 0.1624 -0.0281 0.084 Uiso 1 1 calc R
C12 C 0.2107(3) 0.0453(3) -0.01731(16) 0.0770(6) Uani 1 1 d .
H12 H 0.1515 -0.0361 -0.0648 0.092 Uiso 1 1 calc R
C13 C 0.3314(2) 0.0473(2) 0.03167(17) 0.0731(6) Uani 1 1 d .
H13 H 0.3530 -0.0339 0.0183 0.088 Uiso 1 1 calc R
C14 C 0.4210(2) 0.1693(2) 0.10064(14) 0.0609(5) Uani 1 1 d .
H14 H 0.5033 0.1700 0.1330 0.073 Uiso 1 1 calc R
C15 C 0.6889(2) 0.4155(2) 0.03217(13) 0.0569(5) Uani 1 1 d .
H15 H 0.6127 0.4348 0.0091 0.068 Uiso 1 1 calc R
C16 C 0.7633(3) 0.3631(2) -0.02903(15) 0.0708(6) Uani 1 1 d .
H16 H 0.7378 0.3487 -0.0931 0.085 Uiso 1 1 calc R
C17 C 0.8744(3) 0.3322(2) 0.00419(18) 0.0774(7) Uani 1 1 d .
H17 H 0.9243 0.2975 -0.0374 0.093 Uiso 1 1 calc R
C18 C 0.9122(2) 0.3524(2) 0.09884(18) 0.0742(6) Uani 1 1 d .
H18 H 0.9866 0.3301 0.1212 0.089 Uiso 1 1 calc R
C19 C 0.8395(2) 0.4059(2) 0.16048(15) 0.0606(5) Uani 1 1 d .
H19 H 0.8655 0.4198 0.2245 0.073 Uiso 1 1 calc R
C20 C 0.72756(19) 0.43944(18) 0.12781(12) 0.0503(4) Uani 1 1 d .
C21 C 0.65156(19) 0.49735(19) 0.19576(11) 0.0480(4) Uani 1 1 d .
C22 C 0.71322(19) 0.61476(19) 0.26855(11) 0.0491(4) Uani 1 1 d .
C23 C 0.8686(2) 0.7244(2) 0.29603(12) 0.0520(4) Uani 1 1 d .
C24 C 0.9611(2) 0.7651(2) 0.22955(14) 0.0673(5) Uani 1 1 d .
H24 H 0.9241 0.7243 0.1665 0.081 Uiso 1 1 calc R
C25 C 1.1066(3) 0.8648(3) 0.25522(17) 0.0832(7) Uani 1 1 d .
H25 H 1.1669 0.8897 0.2096 0.100 Uiso 1 1 calc R
C26 C 1.1632(3) 0.9278(3) 0.34819(18) 0.0809(7) Uani 1 1 d .
H26 H 1.2618 0.9940 0.3657 0.097 Uiso 1 1 calc R
C27 C 1.0730(2) 0.8921(3) 0.41459(16) 0.0751(6) Uani 1 1 d .
H27 H 1.1101 0.9357 0.4774 0.090 Uiso 1 1 calc R
C28 C 0.9275(2) 0.7919(2) 0.38917(13) 0.0643(5) Uani 1 1 d .
H28 H 0.8677 0.7691 0.4352 0.077 Uiso 1 1 calc R
C29 C 0.5921(2) 0.6300(2) 0.32045(11) 0.0506(4) Uani 1 1 d .
C30 C 0.5934(2) 0.7810(2) 0.31973(12) 0.0525(4) Uani 1 1 d .
C31 C 0.5877(3) 0.8234(3) 0.23538(15) 0.0765(6) Uani 1 1 d .
H31 H 0.5823 0.7592 0.1803 0.092 Uiso 1 1 calc R
C32 C 0.5899(4) 0.9588(3) 0.23161(19) 0.0963(9) Uani 1 1 d .
H32 H 0.5843 0.9845 0.1742 0.116 Uiso 1 1 calc R
C33 C 0.6005(3) 1.0566(3) 0.3129(2) 0.0914(8) Uani 1 1 d .
H33 H 0.6025 1.1485 0.3107 0.110 Uiso 1 1 calc R
C34 C 0.6079(3) 1.0167(3) 0.39655(18) 0.0830(7) Uani 1 1 d .
H34 H 0.6153 1.0821 0.4516 0.100 Uiso 1 1 calc R
C35 C 0.6045(2) 0.8794(2) 0.40057(14) 0.0648(5) Uani 1 1 d .
H35 H 0.6096 0.8538 0.4581 0.078 Uiso 1 1 calc R
C36 C 0.6237(3) 0.4888(3) 0.42883(15) 0.0743(6) Uani 1 1 d .
H36A H 0.5394 0.4020 0.3952 0.111 Uiso 1 1 calc R
H36B H 0.6315 0.4876 0.4942 0.111 Uiso 1 1 calc R
H36C H 0.7104 0.4897 0.4055 0.111 Uiso 1 1 calc R

loop_
_atom_site_aniso_label
_atom_site_aniso_U_11
_atom_site_aniso_U_22
_atom_site_aniso_U_33
_atom_site_aniso_U_23
_atom_site_aniso_U_13
_atom_site_aniso_U_12
O1 0.0678(8) 0.0754(9) 0.0473(7) 0.0147(6) 0.0127(6) 0.0371(7)
C1 0.0567(11) 0.0709(13) 0.0681(12) 0.0098(10) 0.0096(9) 0.0335(10)
C2 0.0625(13) 0.0994(18) 0.0793(14) 0.0122(12) 0.0149(11) 0.0487(13)
C3 0.0555(12) 0.114(2) 0.0807(15) 0.0313(14) 0.0242(11) 0.0388(13)
C4 0.0710(15) 0.0881(16) 0.0940(17) 0.0377(13) 0.0314(13) 0.0304(13)
C5 0.0687(13) 0.0730(13) 0.0801(14) 0.0265(11) 0.0281(11) 0.0355(11)
C6 0.0516(10) 0.0636(11) 0.0484(9) 0.0121(8) 0.0091(8) 0.0280(9)
C7 0.0524(10) 0.0541(10) 0.0521(9) 0.0132(8) 0.0099(8) 0.0274(8)
C8 0.0475(9) 0.0502(9) 0.0536(9) 0.0140(7) 0.0092(8) 0.0252(8)
C9 0.0453(9) 0.0461(9) 0.0537(9) 0.0131(7) 0.0117(7) 0.0193(7)
C10 0.0533(11) 0.0530(10) 0.0646(11) 0.0155(8) 0.0093(9) 0.0256(8)
C11 0.0566(12) 0.0686(13) 0.0739(13) 0.0117(10) -0.0046(10) 0.0199(10)
C12 0.0650(14) 0.0616(13) 0.0792(14) -0.0054(11) 0.0042(11) 0.0122(10)
C13 0.0639(13) 0.0463(10) 0.1027(16) 0.0030(10) 0.0173(12) 0.0221(9)
C14 0.0526(11) 0.0488(10) 0.0818(13) 0.0130(9) 0.0080(9) 0.0233(8)
C15 0.0597(11) 0.0519(10) 0.0570(10) 0.0094(8) 0.0136(9) 0.0224(9)
C16 0.0842(16) 0.0565(11) 0.0630(12) 0.0046(9) 0.0247(11) 0.0235(11)
C17 0.0744(14) 0.0573(12) 0.0991(17) 0.0029(11) 0.0399(13) 0.0289(11)
C18 0.0568(12) 0.0609(12) 0.1063(18) 0.0053(12) 0.0186(12) 0.0309(10)
C19 0.0508(11) 0.0584(11) 0.0706(12) 0.0056(9) 0.0079(9) 0.0252(9)
C20 0.0467(9) 0.0456(9) 0.0553(10) 0.0057(7) 0.0125(8) 0.0181(7)
C21 0.0474(9) 0.0506(9) 0.0491(9) 0.0114(7) 0.0085(7) 0.0239(8)
C22 0.0511(10) 0.0526(9) 0.0457(8) 0.0086(7) 0.0082(7) 0.0252(8)
C23 0.0517(10) 0.0512(9) 0.0533(9) 0.0047(8) 0.0071(8) 0.0253(8)
C24 0.0636(12) 0.0634(12) 0.0573(11) 0.0039(9) 0.0113(9) 0.0140(10)
C25 0.0691(14) 0.0725(14) 0.0824(15) 0.0061(12) 0.0248(12) 0.0084(11)
C26 0.0555(12) 0.0665(13) 0.0974(17) -0.0055(12) 0.0041(12) 0.0141(10)
C27 0.0631(13) 0.0778(14) 0.0678(12) -0.0097(11) -0.0044(10) 0.0263(11)
C28 0.0581(12) 0.0706(12) 0.0572(11) 0.0008(9) 0.0056(9) 0.0266(10)
C29 0.0537(10) 0.0588(10) 0.0420(8) 0.0090(7) 0.0094(7) 0.0275(8)
C30 0.0474(10) 0.0579(10) 0.0522(9) 0.0048(8) 0.0080(8) 0.0255(8)
C31 0.1096(19) 0.0784(14) 0.0613(12) 0.0155(10) 0.0204(12) 0.0587(14)
C32 0.144(3) 0.0976(19) 0.0862(16) 0.0363(14) 0.0353(17) 0.0807(19)
C33 0.112(2) 0.0695(14) 0.110(2) 0.0217(14) 0.0233(16) 0.0543(15)
C34 0.0897(17) 0.0693(14) 0.0849(16) -0.0109(12) 0.0060(13) 0.0412(13)
C35 0.0676(13) 0.0666(12) 0.0584(11) -0.0005(9) 0.0057(9) 0.0332(10)
C36 0.0844(15) 0.0889(15) 0.0673(12) 0.0314(11) 0.0163(11) 0.0484(13)

loop_
_atom_type_symbol
_atom_type_description
_atom_type_scat_dispersion_real
_atom_type_scat_dispersion_imag
_atom_type_scat_source
C C 0.0181 0.0091 'International Tables Vol C Tables 4.2.6.8 and 6.1.1.4'
H H 0.0000 0.0000 'International Tables Vol C Tables 4.2.6.8 and 6.1.1.4'
O O 0.0492 0.0322 'International Tables Vol C Tables 4.2.6.8 and 6.1.1.4'

loop_
_geom_angle_atom_site_label_1
_geom_angle_atom_site_label_2
_geom_angle_atom_site_label_3
_geom_angle
C29 O1 C36 114.00(14)
C2 C1 H1 119.6
C2 C1 C6 120.8(2)
C6 C1 H1 119.6
C1 C2 H2 119.9
C3 C2 C1 120.3(2)
C3 C2 H2 119.9
C2 C3 H3 120.0
C2 C3 C4 119.9(2)
C4 C3 H3 120.0
C3 C4 H4 120.0
C3 C4 C5 119.9(2)
C5 C4 H4 120.0
C4 C5 H5 119.3
C4 C5 C6 121.4(2)
C6 C5 H5 119.3
C1 C6 C7 122.04(18)
C5 C6 C1 117.69(18)
C5 C6 C7 120.20(17)
C6 C7 C29 121.91(15)
C8 C7 C6 128.43(17)
C8 C7 C29 109.03(16)
C7 C8 C9 127.61(16)
C7 C8 C21 109.35(16)
C9 C8 C21 123.03(15)
C10 C9 C8 120.97(16)
C10 C9 C14 117.98(17)
C14 C9 C8 121.00(16)
C9 C10 H10 119.6
C11 C10 C9 120.81(18)
C11 C10 H10 119.6
C10 C11 H11 119.7
C10 C11 C12 120.5(2)
C12 C11 H11 119.7
C11 C12 H12 120.2
C13 C12 C11 119.6(2)
C13 C12 H12 120.2
C12 C13 H13 119.9
C12 C13 C14 120.3(2)
C14 C13 H13 119.9
C9 C14 H14 119.6
C13 C14 C9 120.81(19)
C13 C14 H14 119.6
C16 C15 H15 119.9
C16 C15 C20 120.2(2)
C20 C15 H15 119.9
C15 C16 H16 119.8
C17 C16 C15 120.4(2)
C17 C16 H16 119.8
C16 C17 H17 119.9
C16 C17 C18 120.15(19)
C18 C17 H17 119.9
C17 C18 H18 120.1
C17 C18 C19 119.9(2)
C19 C18 H18 120.1
C18 C19 H19 119.7
C18 C19 C20 120.6(2)
C20 C19 H19 119.7
C15 C20 C19 118.74(17)
C15 C20 C21 121.77(17)
C19 C20 C21 119.49(16)
C20 C21 C8 122.77(15)
C22 C21 C8 109.79(15)
C22 C21 C20 127.40(16)
C21 C22 C23 129.41(16)
C21 C22 C29 108.87(16)
C23 C22 C29 121.58(15)
C24 C23 C22 121.29(17)
C28 C23 C22 121.38(17)
C28 C23 C24 117.33(18)
C23 C24 H24 119.3
C25 C24 C23 121.3(2)
C25 C24 H24 119.3
C24 C25 H25 119.9
C26 C25 C24 120.2(2)
C26 C25 H25 119.9
C25 C26 H26 120.3
C27 C26 C25 119.4(2)
C27 C26 H26 120.3
C26 C27 H27 119.7
C26 C27 C28 120.6(2)
C28 C27 H27 119.7
C23 C28 H28 119.4
C27 C28 C23 121.2(2)
C27 C28 H28 119.4
O1 C29 C7 110.44(14)
O1 C29 C22 113.17(14)
O1 C29 C30 107.47(14)
C22 C29 C7 102.95(13)
C30 C29 C7 113.15(15)
C30 C29 C22 109.74(14)
C31 C30 C29 119.28(16)
C35 C30 C29 122.42(17)
C35 C30 C31 118.28(19)
C30 C31 H31 119.4
C32 C31 C30 121.2(2)
C32 C31 H31 119.4
C31 C32 H32 119.9
C31 C32 C33 120.2(2)
C33 C32 H32 119.9
C32 C33 H33 120.4
C34 C33 C32 119.1(2)
C34 C33 H33 120.4
C33 C34 H34 119.6
C33 C34 C35 120.9(2)
C35 C34 H34 119.6
C30 C35 C34 120.4(2)
C30 C35 H35 119.8
C34 C35 H35 119.8
O1 C36 H36A 109.5
O1 C36 H36B 109.5
O1 C36 H36C 109.5
H36A C36 H36B 109.5
H36A C36 H36C 109.5
H36B C36 H36C 109.5

loop_
_geom_bond_atom_site_label_1
_geom_bond_atom_site_label_2
_geom_bond_distance
O1 C29 1.434(2)
O1 C36 1.435(3)
C1 H1 0.9300
C1 C2 1.389(3)
C1 C6 1.396(3)
C2 H2 0.9300
C2 C3 1.369(4)
C3 H3 0.9300
C3 C4 1.376(3)
C4 H4 0.9300
C4 C5 1.385(3)
C5 H5 0.9300
C5 C6 1.385(3)
C6 C7 1.481(2)
C7 C8 1.348(2)
C7 C29 1.532(3)
C8 C9 1.479(2)
C8 C21 1.493(2)
C9 C10 1.388(3)
C9 C14 1.393(2)
C10 H10 0.9300
C10 C11 1.374(3)
C11 H11 0.9300
C11 C12 1.376(3)
C12 H12 0.9300
C12 C13 1.370(3)
C13 H13 0.9300
C13 C14 1.379(3)
C14 H14 0.9300
C15 H15 0.9300
C15 C16 1.382(3)
C15 C20 1.385(3)
C16 H16 0.9300
C16 C17 1.372(3)
C17 H17 0.9300
C17 C18 1.375(3)
C18 H18 0.9300
C18 C19 1.379(3)
C19 H19 0.9300
C19 C20 1.394(3)
C20 C21 1.484(2)
C21 C22 1.346(2)
C22 C23 1.479(3)
C22 C29 1.530(2)
C23 C24 1.390(3)
C23 C28 1.390(3)
C24 H24 0.9300
C24 C25 1.378(3)
C25 H25 0.9300
C25 C26 1.378(3)
C26 H26 0.9300
C26 C27 1.369(3)
C27 H27 0.9300
C27 C28 1.379(3)
C28 H28 0.9300
C29 C30 1.529(3)
C30 C31 1.385(3)
C30 C35 1.379(2)
C31 H31 0.9300
C31 C32 1.376(3)
C32 H32 0.9300
C32 C33 1.382(3)
C33 H33 0.9300
C33 C34 1.365(4)
C34 H34 0.9300
C34 C35 1.391(3)
C35 H35 0.9300
C36 H36A 0.9600
C36 H36B 0.9600
C36 H36C 0.9600

loop_
_geom_torsion_atom_site_label_1
_geom_torsion_atom_site_label_2
_geom_torsion_atom_site_label_3
_geom_torsion_atom_site_label_4
_geom_torsion
O1 C29 C30 C31 176.42(18)
O1 C29 C30 C35 -1.6(2)
C1 C2 C3 C4 -0.9(4)
C1 C6 C7 C8 -141.8(2)
C1 C6 C7 C29 48.4(2)
C2 C1 C6 C5 0.5(3)
C2 C1 C6 C7 -176.58(18)
C2 C3 C4 C5 0.9(4)
C3 C4 C5 C6 -0.2(4)
C4 C5 C6 C1 -0.5(3)
C4 C5 C6 C7 176.69(19)
C5 C6 C7 C8 41.2(3)
C5 C6 C7 C29 -128.6(2)
C6 C1 C2 C3 0.1(3)
C6 C7 C8 C9 8.7(3)
C6 C7 C8 C21 -170.38(16)
C6 C7 C29 O1 49.7(2)
C6 C7 C29 C22 170.76(15)
C6 C7 C29 C30 -70.9(2)
C7 C8 C9 C10 50.8(3)
C7 C8 C9 C14 -131.8(2)
C7 C8 C21 C20 178.11(16)
C7 C8 C21 C22 0.1(2)
C7 C29 C30 C31 -61.4(2)
C7 C29 C30 C35 120.55(19)
C8 C7 C29 O1 -121.90(15)
C8 C7 C29 C22 -0.79(18)
C8 C7 C29 C30 117.59(16)
C8 C9 C10 C11 176.99(17)
C8 C9 C14 C13 -177.24(18)
C8 C21 C22 C23 -176.27(17)
C8 C21 C22 C29 -0.63(19)
C9 C8 C21 C20 -1.0(2)
C9 C8 C21 C22 -179.01(15)
C9 C10 C11 C12 -0.3(3)
C10 C9 C14 C13 0.2(3)
C10 C11 C12 C13 1.2(3)
C11 C12 C13 C14 -1.5(4)
C12 C13 C14 C9 0.8(3)
C14 C9 C10 C11 -0.4(3)
C15 C16 C17 C18 0.4(3)
C15 C20 C21 C8 54.8(2)
C15 C20 C21 C22 -127.6(2)
C16 C15 C20 C19 -1.7(3)
C16 C15 C20 C21 179.25(17)
C16 C17 C18 C19 -0.9(3)
C17 C18 C19 C20 0.2(3)
C18 C19 C20 C15 1.1(3)
C18 C19 C20 C21 -179.79(17)
C19 C20 C21 C8 -124.24(19)
C19 C20 C21 C22 53.4(3)
C20 C15 C16 C17 1.0(3)
C20 C21 C22 C23 5.8(3)
C20 C21 C22 C29 -178.51(16)
C21 C8 C9 C10 -130.23(18)
C21 C8 C9 C14 47.1(2)
C21 C22 C23 C24 31.5(3)
C21 C22 C23 C28 -149.1(2)
C21 C22 C29 O1 120.08(17)
C21 C22 C29 C7 0.86(18)
C21 C22 C29 C30 -119.88(16)
C22 C23 C24 C25 -178.6(2)
C22 C23 C28 C27 178.84(19)
C22 C29 C30 C31 53.0(2)
C22 C29 C30 C35 -125.10(19)
C23 C22 C29 O1 -63.9(2)
C23 C22 C29 C7 176.91(15)
C23 C22 C29 C30 56.2(2)
C23 C24 C25 C26 -0.7(4)
C24 C23 C28 C27 -1.8(3)
C24 C25 C26 C27 -1.0(4)
C25 C26 C27 C28 1.2(4)
C26 C27 C28 C23 0.2(4)
C28 C23 C24 C25 2.1(3)
C29 C7 C8 C9 179.53(16)
C29 C7 C8 C21 0.46(19)
C29 C22 C23 C24 -143.64(19)
C29 C22 C23 C28 35.7(3)
C29 C30 C31 C32 -179.4(2)
C29 C30 C35 C34 178.8(2)
C30 C31 C32 C33 1.1(4)
C31 C30 C35 C34 0.8(3)
C31 C32 C33 C34 -0.4(5)
C32 C33 C34 C35 -0.2(4)
C33 C34 C35 C30 0.0(4)
C35 C30 C31 C32 -1.3(4)
C36 O1 C29 C7 62.0(2)
C36 O1 C29 C22 -52.8(2)
C36 O1 C29 C30 -174.13(16)
